data_7709473
loop_
_publ_author_name
'Ji, Bingheng'
'Sarkar, Arka'
'Wu, Kui'
'Swindle, Andrew'
'Wang, Jian'

_publ_section_title
;
 A2P2S6 (A=Ba, Pb): A Good Platform to Study Polymorph Effect and Lone
 Pairs Effect to Form Acentric Structure
;
_journal_name_full 'Dalton Transactions'
_journal_paper_doi 10.1039/D1DT04317J
_journal_year 2022
_chemical_formula_sum 'Ba2 P2 S6'
_chemical_formula_weight 528.98
_space_group_crystal_system monoclinic
_space_group_IT_number 7
_space_group_name_Hall 'P -2yac'
_space_group_name_H-M_alt 'P 1 n 1'
_audit_creation_method SHELXL-2014/6
_audit_update_record
;
2021-12-17 deposited with the CCDC.	2022-02-11 downloaded from the CCDC.
;
_cell_angle_alpha 90
_cell_angle_beta 91.2005(12)
_cell_angle_gamma 90
_cell_formula_units_Z 2
_cell_length_a 6.7411(2)
_cell_length_b 7.5818(2)
_cell_length_c 9.9870(3)
_cell_measurement_reflns_used 1476
_cell_measurement_temperature 273(2)
_cell_measurement_theta_max 24.990
_cell_measurement_theta_min 2.686
_cell_volume 510.32(3)
_computing_cell_refinement 'SMART V5.625 (Bruker, 2000)'
_computing_data_collection 'SMART V5.625 (Bruker, 2000)'
_computing_data_reduction 'SAINT V6.32 (Bruker, 2001)'
_computing_publication_material 'SHELXL-97 (Sheldrick, 1997)'
_computing_structure_refinement 'SHELXL-97 (Sheldrick, 1997)'
_computing_structure_solution 'SHELXS-97 (Sheldrick, 1990)'
_diffrn_ambient_temperature 273(2)
_diffrn_measured_fraction_theta_full 0.976
_diffrn_measured_fraction_theta_max 1.000
_diffrn_measurement_device_type 'Bruker APEX II CCD area-detector'
_diffrn_measurement_method 'profile data from \w scans'
_diffrn_radiation_type MoK\a
_diffrn_radiation_wavelength 0.71073
_diffrn_reflns_av_R_equivalents 0.0298
_diffrn_reflns_av_unetI/netI 0.0220
_diffrn_reflns_Laue_measured_fraction_full 0.976
_diffrn_reflns_Laue_measured_fraction_max 1.000
_diffrn_reflns_limit_h_max 8
_diffrn_reflns_limit_h_min -7
_diffrn_reflns_limit_k_max 9
_diffrn_reflns_limit_k_min -9
_diffrn_reflns_limit_l_max 11
_diffrn_reflns_limit_l_min -11
_diffrn_reflns_number 8892
_diffrn_reflns_point_group_measured_fraction_full 0.976
_diffrn_reflns_point_group_measured_fraction_max 1.000
_diffrn_reflns_theta_full 25.242
_diffrn_reflns_theta_max 24.990
_diffrn_reflns_theta_min 2.686
_diffrn_source 'fine-focus sealed tube'
_exptl_absorpt_coefficient_mu 9.136
_exptl_absorpt_correction_T_max 0.756
_exptl_absorpt_correction_T_min 0.511
_exptl_absorpt_correction_type multi-scan
_exptl_crystal_colour translucent
_exptl_crystal_density_diffrn 3.443
_exptl_crystal_description block
_exptl_crystal_F_000 476
_exptl_crystal_size_max 0.040
_exptl_crystal_size_mid 0.020
_exptl_crystal_size_min 0.020
_refine_diff_density_max 0.832
_refine_diff_density_min -0.929
_refine_diff_density_rms 0.320
_refine_ls_abs_structure_details
;
 Refined as an inversion twin.
;
_refine_ls_abs_structure_Flack 0.3(2)
_refine_ls_extinction_coef 0.0015(7)
_refine_ls_extinction_expression Fc^*^=kFc[1+0.001xFc^2^\l^3^/sin(2\q)]^-1/4^
_refine_ls_extinction_method SHELXL
_refine_ls_goodness_of_fit_ref 1.411
_refine_ls_hydrogen_treatment undef
_refine_ls_matrix_type full
_refine_ls_number_parameters 93
_refine_ls_number_reflns 1476
_refine_ls_number_restraints 2
_refine_ls_restrained_S_all 1.410
_refine_ls_R_factor_all 0.0212
_refine_ls_R_factor_gt 0.0162
_refine_ls_shift/su_max 0.127
_refine_ls_shift/su_mean 0.071
_refine_ls_structure_factor_coef Fsqd
_refine_ls_weighting_details 'w=1/[\s^2^(Fo^2^)+(0.0387P)^2^+3.0273P] where P=(Fo^2^+2Fc^2^)/3'
_refine_ls_weighting_scheme calc
_refine_ls_wR_factor_gt 0.0405
_refine_ls_wR_factor_ref 0.0906
_reflns_Friedel_coverage 0.990
_reflns_Friedel_fraction_full 0.976
_reflns_Friedel_fraction_max 1.000
_reflns_number_gt 1360
_reflns_number_total 1476
_reflns_threshold_expression 'I > 2\s(I)'
_cod_data_source_file d1dt04317j2.cif
_cod_data_source_block x1
_cod_depositor_comments
;
The following automatic conversions were performed:

data item '_exptl_absorpt_correction_type' value 'Multi-scan' was
changed to 'multi-scan' in accordance with the
/home/data/users/saulius/crontab/automatic-downloads/rss-feeds/RSC/lib/dictionaries/cif_core.dic
dictionary named 'cif_core.dic' version 2.4.2 last updated on
2011-04-26.

Automatic conversion script
Id: cif_fix_values 7556 2019-12-06 15:28:31Z antanas 
;
_cod_original_sg_symbol_H-M 'P n'
_cod_database_code 7709473
_shelx_space_group_comment
;
The symmetry employed for this shelxl refinement is uniquely defined
by the following loop, which should always be used as a source of
symmetry information in preference to the above space-group names.
They are only intended as comments.
;
_shelx_estimated_absorpt_t_min 0.711
_shelx_estimated_absorpt_t_max 0.838
_shelxl_version_number 2014/6

loop_
_space_group_symop_operation_xyz
'x, y, z'
'x+1/2, -y, z+1/2'

loop_
_atom_site_label
_atom_site_type_symbol
_atom_site_fract_x
_atom_site_fract_y
_atom_site_fract_z
_atom_site_U_iso_or_equiv
_atom_site_adp_type
_atom_site_occupancy
_atom_site_site_symmetry_order
_atom_site_calc_flag
_atom_site_refinement_flags_posn
_atom_site_refinement_flags_adp
_atom_site_refinement_flags_occupancy
_atom_site_disorder_assembly
_atom_site_disorder_group
Ba1 Ba 0.26582(18) 0.3419(4) 0.97379(13) 0.0137(8) Uani 1 1 d . . . . .
Ba2 Ba 0.68861(19) -0.1578(4) 0.97524(13) 0.0144(8) Uani 1 1 d . . . . .
P1 P 0.184(3) 0.863(2) 0.7846(16) 0.009(3) Uani 1 1 d . . . . .
P2 P -0.225(3) 0.366(2) 1.1624(16) 0.012(3) Uani 1 1 d . . . . .
S1 S -0.211(2) 0.2753(19) 0.9756(17) 0.014(3) Uani 1 1 d . . . . .
S2 S 0.164(2) 0.777(2) 0.9776(17) 0.018(3) Uani 1 1 d . . . . .
S3 S 0.053(2) 0.457(2) 0.6824(13) 0.012(3) Uani 1 1 d . . . . .
S4 S 0.032(2) 0.452(2) 1.2462(14) 0.013(3) Uani 1 1 d . . . . .
S5 S 0.403(2) 0.044(2) 0.7580(14) 0.016(3) Uani 1 1 d . . . . .
S6 S 0.424(2) 0.0481(19) 1.2039(15) 0.014(3) Uani 1 1 d . . . . .

loop_
_atom_site_aniso_label
_atom_site_aniso_U_11
_atom_site_aniso_U_22
_atom_site_aniso_U_33
_atom_site_aniso_U_23
_atom_site_aniso_U_13
_atom_site_aniso_U_12
Ba1 0.0136(19) 0.0168(18) 0.0108(15) -0.0004(14) 0.0001(15) 0.0017(14)
Ba2 0.0136(18) 0.0170(18) 0.0126(15) -0.0015(14) -0.0011(15) -0.0001(14)
P1 0.007(8) 0.010(7) 0.010(7) 0.000(5) -0.001(6) 0.005(6)
P2 0.013(9) 0.013(7) 0.009(7) 0.003(6) 0.000(6) 0.004(7)
S1 0.015(8) 0.019(6) 0.008(6) 0.003(6) 0.002(5) -0.009(6)
S2 0.020(9) 0.024(7) 0.009(6) 0.004(6) -0.002(5) -0.003(7)
S3 0.013(6) 0.012(6) 0.012(6) 0.005(4) -0.001(4) -0.001(5)
S4 0.011(7) 0.021(8) 0.009(6) 0.003(6) 0.001(5) -0.006(8)
S5 0.015(7) 0.016(7) 0.019(6) -0.004(5) -0.004(5) -0.004(6)
S6 0.010(7) 0.014(7) 0.019(7) -0.005(6) -0.004(5) 0.001(7)

loop_
_atom_type_symbol
_atom_type_description
_atom_type_scat_dispersion_real
_atom_type_scat_dispersion_imag
_atom_type_scat_source
P P 0.1023 0.0942 'International Tables Vol C Tables 4.2.6.8 and 6.1.1.4'
S S 0.1246 0.1234 'International Tables Vol C Tables 4.2.6.8 and 6.1.1.4'
Ba Ba -0.3244 2.2819 'International Tables Vol C Tables 4.2.6.8 and 6.1.1.4'

loop_
_geom_angle_atom_site_label_1
_geom_angle_atom_site_label_2
_geom_angle_atom_site_label_3
_geom_angle
_geom_angle_site_symmetry_1
_geom_angle_site_symmetry_3
_geom_angle_publ_flag
S3 Ba1 S1 130.9(4) 2_565 . ?
S3 Ba1 S5 125.6(5) 2_565 . ?
S1 Ba1 S5 101.0(4) . . ?
S3 Ba1 S4 68.6(4) 2_565 . ?
S1 Ba1 S4 62.8(4) . . ?
S5 Ba1 S4 150.5(4) . . ?
S3 Ba1 S4 83.9(4) 2_565 2_564 ?
S1 Ba1 S4 128.7(4) . 2_564 ?
S5 Ba1 S4 73.0(4) . 2_564 ?
S4 Ba1 S4 136.43(14) . 2_564 ?
S3 Ba1 S3 133.3(2) 2_565 . ?
S1 Ba1 S3 68.9(4) . . ?
S5 Ba1 S3 74.2(3) . . ?
S4 Ba1 S3 116.8(4) . . ?
S4 Ba1 S3 60.4(4) 2_564 . ?
S3 Ba1 S6 72.0(4) 2_565 . ?
S1 Ba1 S6 101.2(4) . . ?
S5 Ba1 S6 84.4(4) . . ?
S4 Ba1 S6 75.7(3) . . ?
S4 Ba1 S6 127.8(5) 2_564 . ?
S3 Ba1 S6 153.7(4) . . ?
S3 Ba1 S2 69.4(4) 2_565 . ?
S1 Ba1 S2 87.2(5) . . ?
S5 Ba1 S2 138.1(4) . . ?
S4 Ba1 S2 68.9(4) . . ?
S4 Ba1 S2 70.1(4) 2_564 . ?
S3 Ba1 S2 70.7(4) . . ?
S6 Ba1 S2 134.7(4) . . ?
S3 Ba1 S1 58.5(4) 2_565 1_655 ?
S1 Ba1 S1 162.9(5) . 1_655 ?
S5 Ba1 S1 67.1(4) . 1_655 ?
S4 Ba1 S1 121.7(4) . 1_655 ?
S4 Ba1 S1 61.3(4) 2_564 1_655 ?
S3 Ba1 S1 116.7(4) . 1_655 ?
S6 Ba1 S1 66.6(3) . 1_655 ?
S2 Ba1 S1 109.8(4) . 1_655 ?
S3 Ba1 Ba2 91.3(3) 2_565 . ?
S1 Ba1 Ba2 118.0(3) . . ?
S5 Ba1 Ba2 43.2(3) . . ?
S4 Ba1 Ba2 120.1(3) . . ?
S4 Ba1 Ba2 92.5(3) 2_564 . ?
S3 Ba1 Ba2 117.4(3) . . ?
S6 Ba1 Ba2 44.4(2) . . ?
S2 Ba1 Ba2 154.7(3) . . ?
S1 Ba1 Ba2 44.9(2) 1_655 . ?
S3 Ba1 Ba2 42.5(3) 2_565 1_565 ?
S1 Ba1 Ba2 135.8(3) . 1_565 ?
S5 Ba1 Ba2 112.1(3) . 1_565 ?
S4 Ba1 Ba2 95.3(3) . 1_565 ?
S4 Ba1 Ba2 45.0(2) 2_564 1_565 ?
S3 Ba1 Ba2 92.3(3) . 1_565 ?
S6 Ba1 Ba2 110.2(3) . 1_565 ?
S2 Ba1 Ba2 48.6(3) . 1_565 ?
S1 Ba1 Ba2 61.2(2) 1_655 1_565 ?
Ba2 Ba1 Ba2 106.13(2) . 1_565 ?
S3 Ba2 S2 100.5(4) 2 1_645 ?
S3 Ba2 S5 126.1(5) 2 . ?
S2 Ba2 S5 130.3(4) 1_645 . ?
S3 Ba2 S5 75.9(3) 2 2 ?
S2 Ba2 S5 67.3(4) 1_645 2 ?
S5 Ba2 S5 134.32(19) . 2 ?
S3 Ba2 S6 149.3(4) 2 2_554 ?
S2 Ba2 S6 63.1(4) 1_645 2_554 ?
S5 Ba2 S6 67.6(4) . 2_554 ?
S5 Ba2 S6 115.8(4) 2 2_554 ?
S3 Ba2 S6 74.1(4) 2 . ?
S2 Ba2 S6 127.7(4) 1_645 . ?
S5 Ba2 S6 85.3(3) . . ?
S5 Ba2 S6 60.9(4) 2 . ?
S6 Ba2 S6 136.62(14) 2_554 . ?
S3 Ba2 S1 138.7(4) 2 1_655 ?
S2 Ba2 S1 87.1(5) 1_645 1_655 ?
S5 Ba2 S1 69.9(4) . 1_655 ?
S5 Ba2 S1 69.8(4) 2 1_655 ?
S6 Ba2 S1 69.6(4) 2_554 1_655 ?
S6 Ba2 S1 69.5(4) . 1_655 ?
S3 Ba2 S4 83.0(3) 2 2_554 ?
S2 Ba2 S4 101.6(4) 1_645 2_554 ?
S5 Ba2 S4 71.6(4) . 2_554 ?
S5 Ba2 S4 153.4(4) 2 2_554 ?
S6 Ba2 S4 75.9(3) 2_554 2_554 ?
S6 Ba2 S4 128.1(5) . 2_554 ?
S1 Ba2 S4 135.6(4) 1_655 2_554 ?
S3 Ba2 S2 66.7(4) 2 1_545 ?
S2 Ba2 S2 163.3(5) 1_645 1_545 ?
S5 Ba2 S2 59.8(4) . 1_545 ?
S5 Ba2 S2 116.9(4) 2 1_545 ?
S6 Ba2 S2 122.5(4) 2_554 1_545 ?
S6 Ba2 S2 60.9(4) . 1_545 ?
S1 Ba2 S2 109.6(4) 1_655 1_545 ?
S4 Ba2 S2 67.3(3) 2_554 1_545 ?
S3 Ba2 Ba1 112.8(3) 2 . ?
S2 Ba2 Ba1 135.7(3) 1_645 . ?
S5 Ba2 Ba1 43.5(3) . . ?
S5 Ba2 Ba1 92.7(3) 2 . ?
S6 Ba2 Ba1 95.5(3) 2_554 . ?
S6 Ba2 Ba1 45.1(3) . . ?
S1 Ba2 Ba1 48.6(3) 1_655 . ?
S4 Ba2 Ba1 110.5(3) 2_554 . ?
S2 Ba2 Ba1 61.0(2) 1_545 . ?
S3 Ba2 Ba1 42.2(3) 2 1_545 ?
S2 Ba2 Ba1 118.2(3) 1_645 1_545 ?
S5 Ba2 Ba1 91.6(3) . 1_545 ?
S5 Ba2 Ba1 118.0(3) 2 1_545 ?
S6 Ba2 Ba1 120.1(3) 2_554 1_545 ?
S6 Ba2 Ba1 92.7(3) . 1_545 ?
S1 Ba2 Ba1 154.7(3) 1_655 1_545 ?
S4 Ba2 Ba1 44.3(3) 2_554 1_545 ?
S2 Ba2 Ba1 45.2(2) 1_545 1_545 ?
Ba1 Ba2 Ba1 106.13(2) . 1_545 ?
S6 P1 S5 110.2(9) 2_464 1_565 ?
S6 P1 S2 114.1(10) 2_464 . ?
S5 P1 S2 113.5(11) 1_565 . ?
S6 P1 P2 106.7(6) 2_464 2_564 ?
S5 P1 P2 104.4(6) 1_565 2_564 ?
S2 P1 P2 107.2(6) . 2_564 ?
S1 P2 S3 111.9(11) . 2_465 ?
S1 P2 S4 116.3(11) . . ?
S3 P2 S4 112.0(9) 2_465 . ?
S1 P2 P1 105.3(6) . 2_465 ?
S3 P2 P1 104.6(6) 2_465 2_465 ?
S4 P2 P1 105.6(6) . 2_465 ?
P2 S1 Ba1 91.1(8) . . ?
P2 S1 Ba2 109.0(7) . 1_455 ?
Ba1 S1 Ba2 110.6(5) . 1_455 ?
P2 S1 Ba1 83.6(7) . 1_455 ?
Ba1 S1 Ba1 162.9(5) . 1_455 ?
Ba2 S1 Ba1 86.5(3) 1_455 1_455 ?
P1 S2 Ba2 91.6(8) . 1_465 ?
P1 S2 Ba1 106.5(7) . . ?
Ba2 S2 Ba1 110.4(5) 1_465 . ?
P1 S2 Ba2 82.3(7) . 1_565 ?
Ba2 S2 Ba2 163.3(5) 1_465 1_565 ?
Ba1 S2 Ba2 86.2(4) . 1_565 ?
P2 S3 Ba1 93.4(7) 2_564 2_464 ?
P2 S3 Ba2 100.6(7) 2_564 2_454 ?
Ba1 S3 Ba2 95.3(4) 2_464 2_454 ?
P2 S3 Ba1 87.5(7) 2_564 . ?
Ba1 S3 Ba1 159.5(5) 2_464 . ?
Ba2 S3 Ba1 104.7(5) 2_454 . ?
P2 S4 Ba1 89.8(7) . . ?
P2 S4 Ba1 88.0(7) . 2_465 ?
Ba1 S4 Ba1 164.8(5) . 2_465 ?
P2 S4 Ba2 108.9(7) . 2_455 ?
Ba1 S4 Ba2 104.2(4) . 2_455 ?
Ba1 S4 Ba2 90.8(3) 2_465 2_455 ?
P1 S5 Ba2 90.9(7) 1_545 . ?
P1 S5 Ba2 88.9(7) 1_545 2_454 ?
Ba2 S5 Ba2 161.3(6) . 2_454 ?
P1 S5 Ba1 99.4(7) 1_545 . ?
Ba2 S5 Ba1 93.3(4) . . ?
Ba2 S5 Ba1 105.2(5) 2_454 . ?
P1 S6 Ba2 90.9(7) 2_565 2_455 ?
P1 S6 Ba2 87.6(7) 2_565 . ?
Ba2 S6 Ba2 165.0(5) 2_455 . ?
P1 S6 Ba1 108.1(7) 2_565 . ?
Ba2 S6 Ba1 104.2(4) 2_455 . ?
Ba2 S6 Ba1 90.5(4) . . ?

loop_
_geom_bond_atom_site_label_1
_geom_bond_atom_site_label_2
_geom_bond_distance
_geom_bond_site_symmetry_2
_geom_bond_publ_flag
Ba1 S3 3.200(16) 2_565 ?
Ba1 S1 3.254(16) . ?
Ba1 S5 3.267(16) . ?
Ba1 S4 3.283(14) . ?
Ba1 S4 3.313(15) 2_564 ?
Ba1 S3 3.334(15) . ?
Ba1 S6 3.359(15) . ?
Ba1 S2 3.373(16) . ?
Ba1 S1 3.562(17) 1_655 ?
Ba1 Ba2 4.740(5) . ?
Ba1 Ba2 4.745(5) 1_565 ?
Ba2 S3 3.218(16) 2 ?
Ba2 S2 3.244(17) 1_645 ?
Ba2 S5 3.253(17) . ?
Ba2 S5 3.261(16) 2 ?
Ba2 S6 3.277(15) 2_554 ?
Ba2 S6 3.316(15) . ?
Ba2 S1 3.353(15) 1_655 ?
Ba2 S4 3.353(15) 2_554 ?
Ba2 S2 3.568(17) 1_545 ?
Ba2 Ba1 4.745(5) 1_545 ?
P1 S6 2.03(2) 2_464 ?
P1 S5 2.04(2) 1_565 ?
P1 S2 2.04(2) . ?
P1 P2 2.216(5) 2_564 ?
P2 S1 1.99(2) . ?
P2 S3 2.02(2) 2_465 ?
P2 S4 2.02(3) . ?
P2 P1 2.216(5) 2_465 ?
S1 Ba2 3.353(15) 1_455 ?
S1 Ba1 3.562(17) 1_455 ?
S2 Ba2 3.244(17) 1_465 ?
S2 Ba2 3.568(17) 1_565 ?
S3 P2 2.02(2) 2_564 ?
S3 Ba1 3.200(16) 2_464 ?
S3 Ba2 3.218(16) 2_454 ?
S4 Ba1 3.313(15) 2_465 ?
S4 Ba2 3.353(15) 2_455 ?
S5 P1 2.04(2) 1_545 ?
S5 Ba2 3.261(16) 2_454 ?
S6 P1 2.03(3) 2_565 ?
S6 Ba2 3.277(15) 2_455 ?
